data_2018188
loop_
_publ_author_name
'Mekki, Sofiane'
'Rolland, Val\'erie'
'Bellahouel, Salima'
'van der Lee, Arie'
'Rolland, Marc'

_publ_section_title
;
 Concomitant polymorphism in the stereoselective synthesis of a
 \b-benzyl-\b-hydroxyaspartate analogue
;
_journal_coeditor_code GZ3195
_journal_issue 8
_journal_name_full 'Acta Crystallographica Section C'
_journal_page_first o301
_journal_page_last o305
_journal_paper_doi 10.1107/S0108270111024632
_journal_volume 67
_journal_year 2011
_chemical_formula_iupac 'C32 H31 N O7 S'
_chemical_formula_moiety 'C32 H31 N O7 S'
_chemical_formula_sum 'C32 H31 N O7 S'
_chemical_formula_weight 573.64
_chemical_name_systematic
;
dibenzyl 2-benzyl-2-hydroxy-3-(4-methylphenylsulfonamido)succinate
;
_space_group_IT_number 2
_symmetry_cell_setting triclinic
_symmetry_space_group_name_Hall '-P 1'
_symmetry_space_group_name_H-M 'P -1'
_atom_sites_solution_hydrogens geom
_atom_sites_solution_primary direct
_atom_sites_solution_secondary difmap
_audit_creation_method SHELXL-97
_cell_angle_alpha 87.928(4)
_cell_angle_beta 73.958(4)
_cell_angle_gamma 81.354(4)
_cell_formula_units_Z 2
_cell_length_a 10.8577(4)
_cell_length_b 11.1342(6)
_cell_length_c 12.3719(6)
_cell_measurement_reflns_used 14932
_cell_measurement_temperature 173
_cell_measurement_theta_max 69.1244
_cell_measurement_theta_min 4.2793
_cell_volume 1421.06(12)
_computing_cell_refinement 'CrysAlis PRO (Agilent, 2010)'
_computing_data_collection 'CrysAlis PRO (Agilent, 2010)'
_computing_data_reduction 'CrysAlis PRO (Agilent, 2010)'
_computing_molecular_graphics 'OLEX2 (Dolomanov <i>et al.</i>, 2009)'
_computing_publication_material
;
PLATON (Spek, 2009) and publCIF (Westrip, 2010)
;
_computing_structure_refinement 'SHELXL97 (Sheldrick, 2008)'
_computing_structure_solution 'SHELXS97 (Sheldrick, 2008)'
_diffrn_ambient_temperature 173
_diffrn_detector_area_resol_mean 16.0143
_diffrn_measured_fraction_theta_full 0.976
_diffrn_measured_fraction_theta_max 0.976
_diffrn_measurement_device_type 'Agilent Xcalibur Sapphire3 Gemini'
_diffrn_measurement_method '\w scans'
_diffrn_radiation_monochromator graphite
_diffrn_radiation_source 'Enhance (Cu) X-ray Source'
_diffrn_radiation_type CuK\a
_diffrn_radiation_wavelength 1.54184
_diffrn_reflns_av_R_equivalents 0.0716
_diffrn_reflns_av_sigmaI/netI 0.0289
_diffrn_reflns_limit_h_max 13
_diffrn_reflns_limit_h_min -13
_diffrn_reflns_limit_k_max 13
_diffrn_reflns_limit_k_min -13
_diffrn_reflns_limit_l_max 14
_diffrn_reflns_limit_l_min -14
_diffrn_reflns_number 43929
_diffrn_reflns_theta_full 69.03
_diffrn_reflns_theta_max 69.1244
_diffrn_reflns_theta_min 4.2793
_exptl_absorpt_coefficient_mu 1.431
_exptl_absorpt_correction_T_max 1.00000
_exptl_absorpt_correction_T_min 0.58937
_exptl_absorpt_correction_type multi-scan
_exptl_absorpt_process_details '(CrysAlis PRO; Agilent, 2010)'
_exptl_crystal_colour colourless
_exptl_crystal_density_diffrn 1.341
_exptl_crystal_density_method 'not measured'
_exptl_crystal_description prism
_exptl_crystal_F_000 604
_exptl_crystal_size_max 0.40
_exptl_crystal_size_mid 0.29
_exptl_crystal_size_min 0.23
_refine_diff_density_max 0.378
_refine_diff_density_min -0.863
_refine_ls_extinction_method none
_refine_ls_goodness_of_fit_ref 1.180
_refine_ls_hydrogen_treatment constr
_refine_ls_matrix_type full
_refine_ls_number_parameters 371
_refine_ls_number_reflns 5160
_refine_ls_number_restraints 0
_refine_ls_restrained_S_all 1.180
_refine_ls_R_factor_all 0.0587
_refine_ls_R_factor_gt 0.0495
_refine_ls_shift/su_max 0.000
_refine_ls_shift/su_mean 0.000
_refine_ls_structure_factor_coef Fsqd
_refine_ls_weighting_details 'calc w=1/[\s^2^(Fo^2^)+(0.0813P)^2^+0.9611P] where P=(Fo^2^+2Fc^2^)/3'
_refine_ls_weighting_scheme calc
_refine_ls_wR_factor_gt 0.1391
_refine_ls_wR_factor_ref 0.1646
_reflns_number_gt 4541
_reflns_number_total 5160
_reflns_threshold_expression I>2\s(I)
_cod_data_source_file gz3195.cif
_cod_data_source_block I
_cod_database_code 2018188
_cod_database_fobs_code 2018188

loop_
_symmetry_equiv_pos_as_xyz
'x, y, z'
'-x, -y, -z'

loop_
_atom_site_type_symbol
_atom_site_label
_atom_site_fract_x
_atom_site_fract_y
_atom_site_fract_z
_atom_site_U_iso_or_equiv
_atom_site_adp_type
_atom_site_calc_flag
_atom_site_refinement_flags
_atom_site_occupancy
_atom_site_symmetry_multiplicity
S S1 0.25145(5) 1.05094(5) -0.20627(5) 0.03001(18) Uani d . 1 1
O O6 0.33812(17) 1.13467(16) -0.20143(14) 0.0379(4) Uani d . 1 1
O O7 0.13185(16) 1.09363(16) -0.23299(14) 0.0358(4) Uani d . 1 1
O O1 0.44831(15) 0.83239(14) 0.04969(14) 0.0324(4) Uani d . 1 1
O O2 0.32649(18) 0.75934(16) -0.04675(17) 0.0435(5) Uani d . 1 1
O O3 0.14413(15) 0.92342(14) 0.16684(14) 0.0323(4) Uani d . 1 1
H H3 0.0663 0.9427 0.1746 0.049 Uiso d R 1 1
O O5 0.17090(15) 1.22042(14) 0.04822(14) 0.0321(4) Uani d . 1 1
O O4 -0.00254(15) 1.12424(15) 0.12228(14) 0.0339(4) Uani d . 1 1
N N1 0.21102(18) 0.98918(17) -0.08287(16) 0.0276(4) Uani d . 1 1
H H1 0.1532 0.9392 -0.0745 0.033 Uiso d R 1 1
C C2 0.2939(2) 0.9749(2) -0.00707(19) 0.0292(5) Uani d . 1 1
H H2 0.3627 1.0254 -0.0339 0.035 Uiso calc R 1 1
C C1 0.3557(2) 0.8423(2) -0.0049(2) 0.0308(5) Uani d . 1 1
C C12 0.5207(2) 0.7121(2) 0.0542(2) 0.0366(6) Uani d . 1 1
H H12A 0.6047 0.7210 0.0636 0.044 Uiso calc R 1 1
H H12B 0.5353 0.6712 -0.0171 0.044 Uiso calc R 1 1
C C13 0.4549(2) 0.6339(2) 0.1470(2) 0.0350(5) Uani d . 1 1
C C14 0.3416(3) 0.6749(3) 0.2293(2) 0.0420(6) Uani d . 1 1
H H14 0.3007 0.7542 0.2274 0.050 Uiso calc R 1 1
C C15 0.2889(3) 0.5962(3) 0.3157(3) 0.0516(7) Uani d . 1 1
H H15 0.2134 0.6242 0.3710 0.062 Uiso calc R 1 1
C C16 0.3482(3) 0.4776(3) 0.3191(3) 0.0541(8) Uani d . 1 1
H H16 0.3125 0.4257 0.3759 0.065 Uiso calc R 1 1
C C17 0.4610(4) 0.4370(3) 0.2372(3) 0.0547(8) Uani d . 1 1
H H17 0.5018 0.3577 0.2393 0.066 Uiso calc R 1 1
C C18 0.5135(3) 0.5138(2) 0.1522(2) 0.0457(7) Uani d . 1 1
H H18 0.5891 0.4850 0.0974 0.055 Uiso calc R 1 1
C C3 0.2109(2) 1.0192(2) 0.11360(19) 0.0275(5) Uani d . 1 1
C C4 0.1130(2) 1.1270(2) 0.09634(19) 0.0286(5) Uani d . 1 1
C C19 0.0863(3) 1.3212(2) 0.0127(2) 0.0367(6) Uani d . 1 1
H H19A 0.0225 1.2886 -0.0148 0.044 Uiso calc R 1 1
H H19B 0.1379 1.3646 -0.0486 0.044 Uiso calc R 1 1
C C20 0.0176(2) 1.4086(2) 0.1086(2) 0.0357(5) Uani d . 1 1
C C21 0.0820(3) 1.4966(2) 0.1360(2) 0.0420(6) Uani d . 1 1
H H21 0.1682 1.4991 0.0977 0.050 Uiso calc R 1 1
C C22 0.0182(3) 1.5812(3) 0.2205(3) 0.0480(7) Uani d . 1 1
H H22 0.0615 1.6404 0.2383 0.058 Uiso calc R 1 1
C C23 -0.1102(3) 1.5768(3) 0.2782(3) 0.0492(7) Uani d . 1 1
H H23 -0.1530 1.6330 0.3349 0.059 Uiso calc R 1 1
C C24 -0.1746(3) 1.4891(3) 0.2515(3) 0.0483(7) Uani d . 1 1
H H24 -0.2605 1.4863 0.2906 0.058 Uiso calc R 1 1
C C25 -0.1111(3) 1.4049(2) 0.1661(2) 0.0411(6) Uani d . 1 1
H H25 -0.1549 1.3464 0.1477 0.049 Uiso calc R 1 1
C C5 0.2947(2) 1.0569(2) 0.1859(2) 0.0320(5) Uani d . 1 1
H H5A 0.3560 0.9871 0.1953 0.038 Uiso calc R 1 1
H H5B 0.3437 1.1189 0.1465 0.038 Uiso calc R 1 1
C C6 0.2146(2) 1.1052(2) 0.3011(2) 0.0317(5) Uani d . 1 1
C C7 0.1915(3) 1.0285(2) 0.3931(2) 0.0385(6) Uani d . 1 1
H H7 0.2248 0.9464 0.3840 0.046 Uiso calc R 1 1
C C8 0.1195(3) 1.0727(3) 0.4985(2) 0.0474(7) Uani d . 1 1
H H8 0.1061 1.0205 0.5597 0.057 Uiso calc R 1 1
C C9 0.0678(3) 1.1939(3) 0.5128(2) 0.0544(8) Uani d . 1 1
H H9 0.0184 1.2233 0.5833 0.065 Uiso calc R 1 1
C C10 0.0894(3) 1.2713(3) 0.4221(3) 0.0529(8) Uani d . 1 1
H H10 0.0542 1.3529 0.4316 0.063 Uiso calc R 1 1
C C11 0.1638(3) 1.2278(3) 0.3164(2) 0.0455(7) Uani d . 1 1
H H11 0.1796 1.2808 0.2560 0.055 Uiso calc R 1 1
C C26 0.3374(2) 0.9362(2) -0.30536(19) 0.0315(5) Uani d . 1 1
C C27 0.2713(2) 0.8524(2) -0.3380(2) 0.0374(6) Uani d . 1 1
H H27 0.1831 0.8537 -0.3050 0.045 Uiso calc R 1 1
C C28 0.3384(3) 0.7671(2) -0.4201(2) 0.0395(6) Uani d . 1 1
H H28 0.2945 0.7110 -0.4420 0.047 Uiso calc R 1 1
C C29 0.4706(2) 0.7640(2) -0.4704(2) 0.0360(5) Uani d . 1 1
C C30 0.5351(2) 0.8470(3) -0.4351(2) 0.0396(6) Uani d . 1 1
H H30 0.6237 0.8445 -0.4667 0.048 Uiso calc R 1 1
C C31 0.4690(2) 0.9337(2) -0.3530(2) 0.0379(6) Uani d . 1 1
H H31 0.5129 0.9894 -0.3304 0.045 Uiso calc R 1 1
C C32 0.5427(3) 0.6728(3) -0.5619(2) 0.0458(7) Uani d . 1 1
H H32A 0.4858 0.6180 -0.5709 0.069 Uiso calc R 1 1
H H32B 0.6156 0.6278 -0.5417 0.069 Uiso calc R 1 1
H H32C 0.5724 0.7147 -0.6313 0.069 Uiso calc R 1 1

loop_
_atom_site_aniso_label
_atom_site_aniso_U_11
_atom_site_aniso_U_22
_atom_site_aniso_U_33
_atom_site_aniso_U_12
_atom_site_aniso_U_13
_atom_site_aniso_U_23
S1 0.0324(3) 0.0297(3) 0.0268(3) -0.0002(2) -0.0075(2) -0.0076(2)
O6 0.0447(10) 0.0359(9) 0.0335(9) -0.0088(8) -0.0090(7) -0.0063(7)
O7 0.0360(9) 0.0374(9) 0.0335(9) 0.0040(7) -0.0131(7) -0.0044(7)
O1 0.0302(8) 0.0279(8) 0.0386(9) 0.0038(6) -0.0121(7) -0.0071(7)
O2 0.0464(10) 0.0317(9) 0.0557(12) 0.0039(8) -0.0226(9) -0.0171(8)
O3 0.0292(8) 0.0283(8) 0.0374(9) 0.0001(6) -0.0074(7) -0.0028(7)
O5 0.0319(8) 0.0258(8) 0.0353(9) 0.0023(6) -0.0065(7) -0.0056(7)
O4 0.0286(8) 0.0331(9) 0.0376(9) 0.0010(7) -0.0069(7) -0.0093(7)
N1 0.0294(9) 0.0270(9) 0.0274(10) -0.0024(7) -0.0096(8) -0.0037(8)
C2 0.0284(11) 0.0294(11) 0.0286(12) -0.0010(9) -0.0060(9) -0.0104(9)
C1 0.0296(11) 0.0299(12) 0.0308(12) 0.0013(9) -0.0065(9) -0.0091(9)
C12 0.0336(12) 0.0291(12) 0.0448(14) 0.0056(10) -0.0113(11) -0.0086(10)
C13 0.0351(12) 0.0332(12) 0.0401(13) -0.0004(10) -0.0171(10) -0.0066(10)
C14 0.0378(13) 0.0416(14) 0.0461(15) 0.0016(11) -0.0142(11) -0.0008(12)
C15 0.0429(15) 0.067(2) 0.0459(16) -0.0086(14) -0.0135(13) 0.0041(14)
C16 0.070(2) 0.0501(17) 0.0528(18) -0.0204(15) -0.0286(16) 0.0094(14)
C17 0.081(2) 0.0306(14) 0.0555(18) -0.0023(14) -0.0271(16) 0.0000(13)
C18 0.0574(17) 0.0337(14) 0.0448(15) 0.0048(12) -0.0172(13) -0.0082(12)
C3 0.0279(11) 0.0253(11) 0.0272(11) 0.0001(9) -0.0056(9) -0.0062(9)
C4 0.0290(12) 0.0294(11) 0.0257(11) 0.0009(9) -0.0059(9) -0.0119(9)
C19 0.0413(13) 0.0296(12) 0.0351(13) 0.0067(10) -0.0094(11) -0.0043(10)
C20 0.0390(13) 0.0288(12) 0.0355(13) 0.0068(10) -0.0095(10) -0.0048(10)
C21 0.0360(13) 0.0401(14) 0.0473(15) 0.0040(11) -0.0109(11) -0.0085(12)
C22 0.0465(15) 0.0443(15) 0.0565(18) 0.0042(12) -0.0230(13) -0.0192(13)
C23 0.0517(16) 0.0445(15) 0.0458(16) 0.0078(12) -0.0100(13) -0.0180(13)
C24 0.0400(14) 0.0424(15) 0.0522(17) 0.0045(12) 0.0003(12) -0.0115(13)
C25 0.0416(14) 0.0302(12) 0.0482(15) -0.0006(10) -0.0083(12) -0.0074(11)
C5 0.0305(11) 0.0353(12) 0.0301(12) 0.0008(9) -0.0094(9) -0.0108(10)
C6 0.0298(11) 0.0378(13) 0.0288(12) -0.0023(9) -0.0104(9) -0.0104(10)
C7 0.0405(13) 0.0408(14) 0.0353(13) -0.0062(11) -0.0111(11) -0.0063(11)
C8 0.0460(15) 0.0658(19) 0.0325(14) -0.0152(14) -0.0094(11) -0.0075(13)
C9 0.0445(15) 0.076(2) 0.0381(15) -0.0043(14) -0.0031(12) -0.0288(15)
C10 0.0646(19) 0.0461(16) 0.0440(16) 0.0120(14) -0.0166(14) -0.0189(13)
C11 0.0561(17) 0.0406(15) 0.0402(15) 0.0048(12) -0.0180(13) -0.0145(12)
C26 0.0344(12) 0.0345(12) 0.0240(11) -0.0004(10) -0.0069(9) -0.0067(9)
C27 0.0333(12) 0.0425(14) 0.0339(13) -0.0065(10) -0.0031(10) -0.0093(11)
C28 0.0418(14) 0.0396(14) 0.0356(13) -0.0065(11) -0.0065(11) -0.0111(11)
C29 0.0386(13) 0.0372(13) 0.0292(12) 0.0019(10) -0.0072(10) -0.0065(10)
C30 0.0290(12) 0.0498(15) 0.0370(13) -0.0007(11) -0.0052(10) -0.0105(12)
C31 0.0332(12) 0.0451(14) 0.0352(13) -0.0029(10) -0.0092(10) -0.0119(11)
C32 0.0428(14) 0.0492(16) 0.0400(15) 0.0051(12) -0.0062(11) -0.0171(12)

loop_
_atom_type_symbol
_atom_type_description
_atom_type_scat_dispersion_real
_atom_type_scat_dispersion_imag
_atom_type_scat_source
C C 0.0181 0.0091 'International Tables Vol C Tables 4.2.6.8 and 6.1.1.4'
H H 0.0000 0.0000 'International Tables Vol C Tables 4.2.6.8 and 6.1.1.4'
N N 0.0311 0.0180 'International Tables Vol C Tables 4.2.6.8 and 6.1.1.4'
O O 0.0492 0.0322 'International Tables Vol C Tables 4.2.6.8 and 6.1.1.4'
S S 0.3331 0.5567 'International Tables Vol C Tables 4.2.6.8 and 6.1.1.4'

loop_
_geom_angle_atom_site_label_1
_geom_angle_atom_site_label_2
_geom_angle_atom_site_label_3
_geom_angle
O6 S1 O7 120.04(11)
O6 S1 N1 107.02(10)
O7 S1 N1 105.71(10)
O6 S1 C26 107.98(11)
O7 S1 C26 107.15(11)
N1 S1 C26 108.51(11)
C1 O1 C12 116.98(18)
C3 O3 H3 109.5
C4 O5 C19 115.55(18)
C2 N1 S1 123.19(16)
C2 N1 H1 117.5
S1 N1 H1 115.1
N1 C2 C1 110.44(17)
N1 C2 C3 109.00(17)
C1 C2 C3 110.79(19)
N1 C2 H2 108.9
C1 C2 H2 108.9
C3 C2 H2 108.9
O2 C1 O1 124.9(2)
O2 C1 C2 124.7(2)
O1 C1 C2 110.39(18)
O1 C12 C13 114.13(19)
O1 C12 H12A 108.7
C13 C12 H12A 108.7
O1 C12 H12B 108.7
C13 C12 H12B 108.7
H12A C12 H12B 107.6
C14 C13 C18 118.5(3)
C14 C13 C12 123.7(2)
C18 C13 C12 117.7(2)
C13 C14 C15 119.9(3)
C13 C14 H14 120.0
C15 C14 H14 120.0
C16 C15 C14 120.6(3)
C16 C15 H15 119.7
C14 C15 H15 119.7
C17 C16 C15 119.3(3)
C17 C16 H16 120.3
C15 C16 H16 120.3
C16 C17 C18 120.4(3)
C16 C17 H17 119.8
C18 C17 H17 119.8
C17 C18 C13 121.2(3)
C17 C18 H18 119.4
C13 C18 H18 119.4
O3 C3 C4 109.48(17)
O3 C3 C5 109.89(19)
C4 C3 C5 110.72(18)
O3 C3 C2 108.12(17)
C4 C3 C2 106.10(18)
C5 C3 C2 112.41(18)
O4 C4 O5 125.4(2)
O4 C4 C3 122.7(2)
O5 C4 C3 111.83(18)
O5 C19 C20 111.5(2)
O5 C19 H19A 109.3
C20 C19 H19A 109.3
O5 C19 H19B 109.3
C20 C19 H19B 109.3
H19A C19 H19B 108.0
C25 C20 C21 119.7(2)
C25 C20 C19 120.5(2)
C21 C20 C19 119.7(2)
C20 C21 C22 120.4(3)
C20 C21 H21 119.8
C22 C21 H21 119.8
C23 C22 C21 119.7(3)
C23 C22 H22 120.2
C21 C22 H22 120.2
C24 C23 C22 120.1(2)
C24 C23 H23 119.9
C22 C23 H23 119.9
C23 C24 C25 120.2(3)
C23 C24 H24 119.9
C25 C24 H24 119.9
C20 C25 C24 119.8(3)
C20 C25 H25 120.1
C24 C25 H25 120.1
C6 C5 C3 112.82(18)
C6 C5 H5A 109.0
C3 C5 H5A 109.0
C6 C5 H5B 109.0
C3 C5 H5B 109.0
H5A C5 H5B 107.8
C7 C6 C11 118.7(2)
C7 C6 C5 120.8(2)
C11 C6 C5 120.5(2)
C8 C7 C6 120.9(3)
C8 C7 H7 119.6
C6 C7 H7 119.6
C9 C8 C7 120.1(3)
C9 C8 H8 119.9
C7 C8 H8 119.9
C10 C9 C8 119.8(3)
C10 C9 H9 120.1
C8 C9 H9 120.1
C9 C10 C11 120.3(3)
C9 C10 H10 119.8
C11 C10 H10 119.8
C6 C11 C10 120.2(3)
C6 C11 H11 119.9
C10 C11 H11 119.9
C31 C26 C27 120.6(2)
C31 C26 S1 119.53(19)
C27 C26 S1 119.79(18)
C28 C27 C26 119.3(2)
C28 C27 H27 120.4
C26 C27 H27 120.4
C27 C28 C29 121.1(2)
C27 C28 H28 119.5
C29 C28 H28 119.5
C30 C29 C28 118.7(2)
C30 C29 C32 120.4(2)
C28 C29 C32 120.9(2)
C29 C30 C31 121.0(2)
C29 C30 H30 119.5
C31 C30 H30 119.5
C26 C31 C30 119.3(2)
C26 C31 H31 120.3
C30 C31 H31 120.3
C29 C32 H32A 109.5
C29 C32 H32B 109.5
H32A C32 H32B 109.5
C29 C32 H32C 109.5
H32A C32 H32C 109.5
H32B C32 H32C 109.5

loop_
_geom_bond_atom_site_label_1
_geom_bond_atom_site_label_2
_geom_bond_distance
_geom_bond_publ_flag
S1 O6 1.4342(18) ?
S1 O7 1.4360(17) ?
S1 N1 1.625(2) ?
S1 C26 1.769(2) ?
O1 C1 1.348(3) ?
O1 C12 1.455(3) ?
O2 C1 1.198(3) ?
O3 C3 1.419(3) ?
O3 H3 0.819(9) ?
O5 C4 1.333(3) ?
O5 C19 1.475(3) ?
O4 C4 1.210(3) ?
N1 C2 1.458(3) y
N1 H1 0.882(8) ?
C2 C1 1.529(3) y
C2 C3 1.569(3) y
C2 H2 0.98 ?
C12 C13 1.500(4) ?
C12 H12A 0.97 ?
C12 H12B 0.97 ?
C13 C14 1.389(4) ?
C13 C18 1.399(4) ?
C14 C15 1.408(4) ?
C14 H14 0.93 ?
C15 C16 1.384(5) ?
C15 H15 0.93 ?
C16 C17 1.383(5) ?
C16 H16 0.93 ?
C17 C18 1.383(4) ?
C17 H17 0.93 ?
C18 H18 0.93 ?
C3 C4 1.530(3) y
C3 C5 1.548(3) y
C19 C20 1.512(3) ?
C19 H19A 0.97 ?
C19 H19B 0.97 ?
C20 C25 1.387(4) ?
C20 C21 1.388(4) ?
C21 C22 1.390(4) ?
C21 H21 0.93 ?
C22 C23 1.387(4) ?
C22 H22 0.93 ?
C23 C24 1.381(4) ?
C23 H23 0.93 ?
C24 C25 1.395(4) ?
C24 H24 0.9300 ?
C25 H25 0.9300 ?
C5 C6 1.518(3) ?
C5 H5A 0.97 ?
C5 H5B 0.97 ?
C6 C7 1.388(4) ?
C6 C11 1.392(4) ?
C7 C8 1.386(4) ?
C7 H7 0.93 ?
C8 C9 1.379(5) ?
C8 H8 0.93 ?
C9 C10 1.379(5) ?
C9 H9 0.93 ?
C10 C11 1.393(4) ?
C10 H10 0.93 ?
C11 H11 0.93 ?
C26 C31 1.383(3) ?
C26 C27 1.392(3) ?
C27 C28 1.385(3) ?
C27 H27 0.93 ?
C28 C29 1.394(4) ?
C28 H28 0.93 ?
C29 C30 1.388(4) ?
C29 C32 1.510(3) ?
C30 C31 1.392(3) ?
C30 H30 0.93 ?
C31 H31 0.93 ?
C32 H32A 0.96 ?
C32 H32B 0.96 ?
C32 H32C 0.96 ?

loop_
_geom_hbond_atom_site_label_D
_geom_hbond_atom_site_label_H
_geom_hbond_atom_site_label_A
_geom_hbond_site_symmetry_A
_geom_hbond_distance_DH
_geom_hbond_distance_HA
_geom_hbond_distance_DA
_geom_hbond_angle_DHA
O3 H3 O7 2_575 0.82 2.17 2.914(2) 151.6
N1 H1 O4 2_575 0.88 2.11 2.910(2) 151.0

loop_
_geom_torsion_atom_site_label_1
_geom_torsion_atom_site_label_2
_geom_torsion_atom_site_label_3
_geom_torsion_atom_site_label_4
_geom_torsion
_geom_torsion_publ_flag
O6 S1 N1 C2 -27.63(19) ?
O7 S1 N1 C2 -156.67(16) ?
C26 S1 N1 C2 88.66(19) ?
S1 N1 C2 C1 -105.3(2) ?
S1 N1 C2 C3 132.81(17) ?
C12 O1 C1 O2 2.2(4) ?
C12 O1 C1 C2 -177.13(19) ?
N1 C2 C1 O2 -9.6(3) ?
C3 C2 C1 O2 111.2(3) ?
N1 C2 C1 O1 169.70(18) ?
C3 C2 C1 O1 -69.4(2) ?
C1 O1 C12 C13 -83.7(3) ?
O1 C12 C13 C14 -6.4(3) ?
O1 C12 C13 C18 175.4(2) ?
C18 C13 C14 C15 0.4(4) ?
C12 C13 C14 C15 -177.8(2) ?
C13 C14 C15 C16 -0.6(4) ?
C14 C15 C16 C17 0.6(5) ?
C15 C16 C17 C18 -0.6(5) ?
C16 C17 C18 C13 0.4(5) ?
C14 C13 C18 C17 -0.3(4) ?
C12 C13 C18 C17 178.0(3) ?
N1 C2 C3 O3 81.8(2) ?
C1 C2 C3 O3 -39.9(2) ?
N1 C2 C3 C4 -35.6(2) ?
C1 C2 C3 C4 -157.29(18) ?
N1 C2 C3 C5 -156.72(19) ?
C1 C2 C3 C5 81.6(2) ?
C19 O5 C4 O4 -7.6(3) ?
C19 O5 C4 C3 171.10(17) ?
O3 C3 C4 O4 -2.3(3) ?
C5 C3 C4 O4 -123.6(2) ?
C2 C3 C4 O4 114.1(2) ?
O3 C3 C4 O5 178.90(17) ?
C5 C3 C4 O5 57.6(2) ?
C2 C3 C4 O5 -64.6(2) ?
C4 O5 C19 C20 84.8(2) ?
O5 C19 C20 C25 -101.7(3) ?
O5 C19 C20 C21 81.2(3) ?
C25 C20 C21 C22 -0.2(4) ?
C19 C20 C21 C22 177.0(3) ?
C20 C21 C22 C23 0.5(5) ?
C21 C22 C23 C24 -0.2(5) ?
C22 C23 C24 C25 -0.3(5) ?
C21 C20 C25 C24 -0.4(4) ?
C19 C20 C25 C24 -177.5(3) ?
C23 C24 C25 C20 0.6(5) ?
O3 C3 C5 C6 -62.1(2) ?
C4 C3 C5 C6 59.0(3) ?
C2 C3 C5 C6 177.4(2) ?
C3 C5 C6 C7 92.9(3) ?
C3 C5 C6 C11 -87.6(3) ?
C11 C6 C7 C8 -0.1(4) ?
C5 C6 C7 C8 179.4(2) ?
C6 C7 C8 C9 1.1(4) ?
C7 C8 C9 C10 -0.9(4) ?
C8 C9 C10 C11 -0.3(5) ?
C7 C6 C11 C10 -1.1(4) ?
C5 C6 C11 C10 179.4(3) ?
C9 C10 C11 C6 1.4(5) ?
O6 S1 C26 C31 6.3(2) ?
O7 S1 C26 C31 136.9(2) ?
N1 S1 C26 C31 -109.4(2) ?
O6 S1 C26 C27 -171.1(2) ?
O7 S1 C26 C27 -40.5(2) ?
N1 S1 C26 C27 73.2(2) ?
C31 C26 C27 C28 -0.9(4) ?
S1 C26 C27 C28 176.5(2) ?
C26 C27 C28 C29 -0.1(4) ?
C27 C28 C29 C30 1.3(4) ?
C27 C28 C29 C32 -178.5(3) ?
C28 C29 C30 C31 -1.6(4) ?
C32 C29 C30 C31 178.2(3) ?
C27 C26 C31 C30 0.6(4) ?
S1 C26 C31 C30 -176.8(2) ?
C29 C30 C31 C26 0.7(4) ?
S1 N1 H1 C2 157.7 y
